data_4131962
loop_
_publ_author_name
'Karak, Suvendu'
'Kumar, Sushil'
'Pachfule, Pradip'
'Banerjee, Rahul'

_publ_section_title
;
 Porosity Prediction through Hydrogen Bonding in Covalent Organic
 Frameworks.
;
_journal_issue 15
_journal_name_full 'Journal of the American Chemical Society'
_journal_page_first 5138
_journal_page_last 5145
_journal_paper_doi 10.1021/jacs.7b13558
_journal_volume 140
_journal_year 2018
_chemical_formula_moiety 'C14 H18 N2, 2(C6 H4 N O5 S), C H4 O'
_chemical_formula_sum 'C27 H30 N4 O11 S2'
_chemical_formula_weight 650.67
_space_group_crystal_system triclinic
_space_group_IT_number 2
_space_group_name_Hall '-P 1'
_space_group_name_H-M_alt 'P -1'
_atom_sites_solution_hydrogens geom
_audit_creation_method SHELXL-2016/6
_cell_angle_alpha 92.607(5)
_cell_angle_beta 112.415(5)
_cell_angle_gamma 92.170(5)
_cell_formula_units_Z 2
_cell_length_a 10.817(5)
_cell_length_b 11.154(5)
_cell_length_c 13.163(5)
_cell_measurement_reflns_used 5133
_cell_measurement_temperature 293(2)
_cell_measurement_theta_max 25.00
_cell_measurement_theta_min 3.10
_cell_volume 1464.0(11)
_computing_structure_refinement 'SHELXL-2016/6 (Sheldrick, 2016)'
_diffrn_ambient_temperature 293(2)
_diffrn_measured_fraction_theta_full 0.998
_diffrn_measured_fraction_theta_max 0.852
_diffrn_measurement_device_type 'Supernova (Mo) X-ray source'
_diffrn_measurement_method '\w scans'
_diffrn_radiation_type MoK\a
_diffrn_radiation_wavelength 0.71073
_diffrn_reflns_av_R_equivalents 0.0398
_diffrn_reflns_av_unetI/netI 0.0559
_diffrn_reflns_Laue_measured_fraction_full 0.998
_diffrn_reflns_Laue_measured_fraction_max 0.852
_diffrn_reflns_limit_h_max 12
_diffrn_reflns_limit_h_min -12
_diffrn_reflns_limit_k_max 13
_diffrn_reflns_limit_k_min -10
_diffrn_reflns_limit_l_max 15
_diffrn_reflns_limit_l_min -14
_diffrn_reflns_number 9129
_diffrn_reflns_point_group_measured_fraction_full 0.998
_diffrn_reflns_point_group_measured_fraction_max 0.852
_diffrn_reflns_theta_full 24.998
_diffrn_reflns_theta_max 24.998
_diffrn_reflns_theta_min 3.099
_diffrn_source 'fine focus sealed tube'
_exptl_absorpt_coefficient_mu 0.250
_exptl_absorpt_correction_T_max 0.951
_exptl_absorpt_correction_T_min 0.937
_exptl_absorpt_correction_type multi-scan
_exptl_absorpt_process_details Crysalispro
_exptl_crystal_colour colorless
_exptl_crystal_density_diffrn 1.476
_exptl_crystal_description block
_exptl_crystal_F_000 680
_exptl_crystal_size_max 0.260
_exptl_crystal_size_mid 0.230
_exptl_crystal_size_min 0.200
_refine_diff_density_max 0.596
_refine_diff_density_min -0.380
_refine_diff_density_rms 0.075
_refine_ls_extinction_method none
_refine_ls_goodness_of_fit_ref 1.106
_refine_ls_hydrogen_treatment constr
_refine_ls_matrix_type full
_refine_ls_number_parameters 403
_refine_ls_number_reflns 5133
_refine_ls_number_restraints 0
_refine_ls_restrained_S_all 1.106
_refine_ls_R_factor_all 0.0900
_refine_ls_R_factor_gt 0.0762
_refine_ls_shift/su_max 0.023
_refine_ls_shift/su_mean 0.000
_refine_ls_structure_factor_coef Fsqd
_refine_ls_weighting_details 'w=1/[\s^2^(Fo^2^)+(0.0825P)^2^+3.5877P] where P=(Fo^2^+2Fc^2^)/3'
_refine_ls_weighting_scheme calc
_refine_ls_wR_factor_gt 0.2141
_refine_ls_wR_factor_ref 0.2226
_reflns_Friedel_coverage 0.000
_reflns_number_gt 4166
_reflns_number_total 5133
_reflns_threshold_expression 'I > 2\s(I)'
_cod_data_source_file ja7b13558_si_003.cif
_cod_data_source_block NBSA-BD-Me2
_cod_database_code 4131962
_shelx_shelxl_version_number 2016/6
_shelx_space_group_comment
;
The symmetry employed for this shelxl refinement is uniquely defined
by the following loop, which should always be used as a source of
symmetry information in preference to the above space-group names.
They are only intended as comments.
;
_shelx_estimated_absorpt_t_min 0.938
_shelx_estimated_absorpt_t_max 0.952

loop_
_space_group_symop_operation_xyz
'x, y, z'
'-x, -y, -z'

loop_
_atom_site_label
_atom_site_type_symbol
_atom_site_fract_x
_atom_site_fract_y
_atom_site_fract_z
_atom_site_U_iso_or_equiv
_atom_site_adp_type
_atom_site_occupancy
_atom_site_site_symmetry_order
_atom_site_calc_flag
_atom_site_refinement_flags_posn
_atom_site_refinement_flags_adp
C1 C 0.2424(5) 0.9072(4) 0.6230(4) 0.0398(11) Uani 1 1 d . .
C2 C 0.3616(5) 0.8961(5) 0.7102(4) 0.0485(13) Uani 1 1 d . .
H2 H 0.438879 0.880037 0.698296 0.058 Uiso 1 1 calc R U
C3 C 0.3642(5) 0.9092(5) 0.8151(4) 0.0438(12) Uani 1 1 d . .
H3 H 0.443428 0.901539 0.875416 0.053 Uiso 1 1 calc R U
C4 C 0.2470(4) 0.9342(4) 0.8305(4) 0.0327(9) Uani 1 1 d . .
C5 C 0.1283(4) 0.9419(5) 0.7427(4) 0.0380(11) Uani 1 1 d . .
H5 H 0.050340 0.956098 0.754215 0.046 Uiso 1 1 calc R U
C6 C 0.1255(5) 0.9285(5) 0.6373(4) 0.0443(12) Uani 1 1 d . .
H6 H 0.045782 0.933672 0.576821 0.053 Uiso 1 1 calc R U
C7 C 0.3172(6) 0.5818(5) 0.5963(5) 0.0573(14) Uani 1 1 d . .
C8 C 0.4424(7) 0.5816(6) 0.5944(5) 0.0628(16) Uani 1 1 d . .
H8 H 0.455113 0.590998 0.529173 0.075 Uiso 1 1 calc R U
C9 C 0.5508(6) 0.5669(5) 0.6921(5) 0.0557(14) Uani 1 1 d . .
H9 H 0.637028 0.566220 0.692663 0.067 Uiso 1 1 calc R U
C10 C 0.5296(5) 0.5534(4) 0.7880(4) 0.0413(11) Uani 1 1 d . .
C11 C 0.4006(6) 0.5592(6) 0.7877(5) 0.0573(15) Uani 1 1 d . .
H11 H 0.386519 0.553966 0.852841 0.069 Uiso 1 1 calc R U
C12 C 0.2947(6) 0.5726(6) 0.6904(5) 0.0644(16) Uani 1 1 d . .
H12 H 0.208249 0.575342 0.689021 0.077 Uiso 1 1 calc R U
C13 C 0.1481(4) 0.2116(4) 0.1831(4) 0.0343(10) Uani 1 1 d . .
C14 C 0.2475(5) 0.1405(5) 0.2413(4) 0.0414(11) Uani 1 1 d . .
H14 H 0.285442 0.090021 0.204489 0.050 Uiso 1 1 calc R U
C15 C 0.2919(5) 0.1433(5) 0.3542(4) 0.0431(11) Uani 1 1 d . .
H15 H 0.359420 0.094362 0.393223 0.052 Uiso 1 1 calc R U
C16 C 0.2364(4) 0.2189(4) 0.4109(4) 0.0371(10) Uani 1 1 d . .
C17 C 0.1343(4) 0.2886(4) 0.3486(4) 0.0382(10) Uani 1 1 d . .
H17 H 0.095349 0.338457 0.385035 0.046 Uiso 1 1 calc R U
C18 C 0.0877(4) 0.2877(4) 0.2347(4) 0.0365(10) Uani 1 1 d . .
C19 C -0.0249(5) 0.3649(5) 0.1714(4) 0.0519(13) Uani 1 1 d . .
H19A H -0.044075 0.353075 0.094005 0.078 Uiso 1 1 calc R U
H19B H -0.103447 0.342618 0.185084 0.078 Uiso 1 1 calc R U
H19C H 0.001394 0.447953 0.194809 0.078 Uiso 1 1 calc R U
C20 C 0.2850(4) 0.2240(4) 0.5333(4) 0.0365(10) Uani 1 1 d . .
C21 C 0.4184(5) 0.2071(5) 0.5973(4) 0.0466(12) Uani 1 1 d . .
H21 H 0.478149 0.192162 0.563482 0.056 Uiso 1 1 calc R U
C22 C 0.4622(5) 0.2125(5) 0.7101(4) 0.0450(12) Uani 1 1 d . .
H22 H 0.551416 0.200499 0.752350 0.054 Uiso 1 1 calc R U
C23 C 0.3751(4) 0.2354(4) 0.7608(3) 0.0333(10) Uani 1 1 d . .
C24 C 0.2419(4) 0.2531(4) 0.7017(4) 0.0359(10) Uani 1 1 d . .
C25 C 0.1441(5) 0.2786(6) 0.7548(4) 0.0568(15) Uani 1 1 d . .
H25A H 0.059192 0.294423 0.699152 0.085 Uiso 1 1 calc R U
H25B H 0.177269 0.347411 0.806069 0.085 Uiso 1 1 calc R U
H25C H 0.133238 0.210182 0.792966 0.085 Uiso 1 1 calc R U
C26 C 0.1995(4) 0.2456(4) 0.5869(3) 0.0371(10) Uani 1 1 d . .
H26 H 0.109818 0.255701 0.544728 0.044 Uiso 1 1 calc R U
C27 C -0.1519(7) 0.2263(9) -0.1894(6) 0.095(3) Uani 1 1 d . .
H27A H -0.200716 0.265426 -0.255174 0.143 Uiso 1 1 calc R U
H27B H -0.213669 0.183621 -0.165570 0.143 Uiso 1 1 calc R U
H27C H -0.094213 0.170825 -0.204222 0.143 Uiso 1 1 calc R U
N1 N 0.2394(5) 0.8963(4) 0.5104(4) 0.0510(11) Uani 1 1 d . .
N2 N 0.2028(7) 0.5943(5) 0.4924(5) 0.0776(16) Uani 1 1 d . .
N3 N 0.1070(4) 0.2063(4) 0.0630(3) 0.0380(9) Uani 1 1 d . .
H3A H 0.023325 0.174782 0.031088 0.046 Uiso 1 1 calc R U
H3B H 0.161380 0.160634 0.043837 0.046 Uiso 1 1 calc R U
H3C H 0.111536 0.280111 0.041224 0.046 Uiso 1 1 calc R U
N4 N 0.4282(4) 0.2446(4) 0.8814(3) 0.0404(9) Uani 1 1 d . .
H4A H 0.366115 0.216013 0.904486 0.049 Uiso 1 1 calc R U
H4B H 0.450109 0.321341 0.905707 0.049 Uiso 1 1 calc R U
H4C H 0.500474 0.202173 0.907424 0.049 Uiso 1 1 calc R U
O1 O 0.1358(5) 0.9124(5) 0.4340(3) 0.0773(14) Uani 1 1 d . .
O2 O 0.3435(5) 0.8755(5) 0.4991(4) 0.0789(14) Uani 1 1 d . .
O3 O 0.1203(3) 0.9566(4) 0.9622(3) 0.0524(10) Uani 1 1 d . .
O4 O 0.3411(4) 0.8805(4) 1.0349(3) 0.0651(12) Uani 1 1 d . .
O5 O 0.3126(4) 1.0880(3) 0.9950(3) 0.0545(10) Uani 1 1 d . .
O6 O 0.0954(7) 0.6100(8) 0.4964(6) 0.140(3) Uani 1 1 d . .
O7 O 0.2217(7) 0.5850(6) 0.4060(5) 0.110(2) Uani 1 1 d . .
O8 O 0.7786(4) 0.5139(4) 0.8834(4) 0.0712(12) Uani 1 1 d . .
O9 O 0.6240(5) 0.4317(4) 0.9576(3) 0.0744(14) Uani 1 1 d . .
O10 O 0.6837(4) 0.6440(4) 0.9774(4) 0.0687(12) Uani 1 1 d . .
O11 O -0.0758(6) 0.3113(5) -0.1079(4) 0.0939(17) Uani 1 1 d . .
H11A H -0.121943 0.367069 -0.105146 0.141 Uiso 1 1 calc R U
S1 S 0.25570(10) 0.96516(10) 0.96704(9) 0.0332(3) Uani 1 1 d . .
S2 S 0.66499(12) 0.53196(11) 0.91286(10) 0.0421(3) Uani 1 1 d . .

loop_
_atom_site_aniso_label
_atom_site_aniso_U_11
_atom_site_aniso_U_22
_atom_site_aniso_U_33
_atom_site_aniso_U_23
_atom_site_aniso_U_13
_atom_site_aniso_U_12
C1 0.043(3) 0.042(3) 0.036(2) -0.002(2) 0.018(2) 0.002(2)
C2 0.041(3) 0.059(3) 0.054(3) -0.006(2) 0.028(2) 0.009(2)
C3 0.031(2) 0.058(3) 0.040(3) -0.003(2) 0.012(2) 0.006(2)
C4 0.031(2) 0.029(2) 0.042(2) -0.0008(18) 0.0183(19) -0.0005(17)
C5 0.027(2) 0.052(3) 0.037(2) 0.002(2) 0.0140(19) 0.0040(19)
C6 0.037(2) 0.053(3) 0.041(3) 0.003(2) 0.012(2) 0.000(2)
C7 0.064(4) 0.042(3) 0.060(3) 0.008(3) 0.016(3) 0.007(3)
C8 0.079(4) 0.067(4) 0.048(3) 0.003(3) 0.032(3) 0.004(3)
C9 0.057(3) 0.065(4) 0.055(3) -0.001(3) 0.032(3) -0.003(3)
C10 0.051(3) 0.030(3) 0.050(3) -0.001(2) 0.028(2) 0.000(2)
C11 0.059(3) 0.067(4) 0.061(3) 0.018(3) 0.037(3) 0.015(3)
C12 0.048(3) 0.073(4) 0.078(4) 0.019(3) 0.028(3) 0.016(3)
C13 0.034(2) 0.039(3) 0.034(2) 0.0028(19) 0.0184(19) 0.0002(19)
C14 0.044(3) 0.050(3) 0.035(2) 0.002(2) 0.020(2) 0.012(2)
C15 0.051(3) 0.046(3) 0.038(3) 0.006(2) 0.021(2) 0.016(2)
C16 0.035(2) 0.047(3) 0.030(2) 0.0019(19) 0.0133(19) 0.002(2)
C17 0.040(2) 0.044(3) 0.036(2) -0.001(2) 0.021(2) 0.005(2)
C18 0.035(2) 0.042(3) 0.036(2) 0.0057(19) 0.0174(19) 0.0048(19)
C19 0.049(3) 0.065(4) 0.050(3) 0.011(3) 0.026(2) 0.022(3)
C20 0.038(2) 0.040(3) 0.035(2) 0.0026(19) 0.019(2) 0.001(2)
C21 0.038(3) 0.071(4) 0.038(3) 0.005(2) 0.022(2) 0.010(2)
C22 0.031(2) 0.063(3) 0.041(3) 0.006(2) 0.013(2) 0.010(2)
C23 0.034(2) 0.039(3) 0.028(2) 0.0041(18) 0.0134(18) 0.0018(19)
C24 0.036(2) 0.042(3) 0.032(2) 0.0033(19) 0.0150(19) 0.0066(19)
C25 0.040(3) 0.092(5) 0.041(3) 0.002(3) 0.018(2) 0.015(3)
C26 0.031(2) 0.050(3) 0.029(2) 0.0022(19) 0.0103(18) 0.002(2)
C27 0.061(4) 0.149(8) 0.075(5) 0.016(5) 0.025(4) 0.003(5)
N1 0.060(3) 0.054(3) 0.047(3) 0.001(2) 0.029(2) 0.010(2)
N2 0.084(4) 0.059(4) 0.072(4) 0.012(3) 0.008(3) 0.011(3)
N3 0.037(2) 0.045(2) 0.033(2) 0.0019(17) 0.0144(16) 0.0024(17)
N4 0.037(2) 0.051(3) 0.031(2) 0.0029(17) 0.0105(16) 0.0041(18)
O1 0.068(3) 0.122(4) 0.041(2) 0.002(2) 0.019(2) 0.015(3)
O2 0.076(3) 0.117(4) 0.063(3) 0.002(3) 0.046(2) 0.032(3)
O3 0.0337(17) 0.078(3) 0.052(2) -0.0005(18) 0.0248(16) -0.0006(17)
O4 0.071(3) 0.079(3) 0.054(2) 0.031(2) 0.028(2) 0.044(2)
O5 0.069(2) 0.053(2) 0.047(2) -0.0085(17) 0.0314(19) -0.0129(19)
O6 0.080(4) 0.207(9) 0.114(5) 0.034(5) 0.011(4) 0.059(5)
O7 0.125(5) 0.119(5) 0.061(3) 0.008(3) 0.005(3) 0.016(4)
O8 0.066(3) 0.089(3) 0.077(3) 0.021(2) 0.043(2) 0.030(2)
O9 0.077(3) 0.074(3) 0.055(2) 0.020(2) 0.007(2) -0.027(2)
O10 0.068(3) 0.062(3) 0.073(3) -0.025(2) 0.027(2) -0.001(2)
O11 0.096(4) 0.104(4) 0.065(3) 0.006(3) 0.008(3) 0.055(3)
S1 0.0290(6) 0.0386(7) 0.0348(6) 0.0045(5) 0.0149(4) 0.0055(4)
S2 0.0473(7) 0.0400(7) 0.0440(7) -0.0031(5) 0.0242(6) -0.0004(5)

loop_
_atom_type_symbol
_atom_type_description
_atom_type_scat_dispersion_real
_atom_type_scat_dispersion_imag
_atom_type_scat_source
C C 0.0033 0.0016 'International Tables Vol C Tables 4.2.6.8 and 6.1.1.4'
H H 0.0000 0.0000 'International Tables Vol C Tables 4.2.6.8 and 6.1.1.4'
N N 0.0061 0.0033 'International Tables Vol C Tables 4.2.6.8 and 6.1.1.4'
O O 0.0106 0.0060 'International Tables Vol C Tables 4.2.6.8 and 6.1.1.4'
S S 0.1246 0.1234 'International Tables Vol C Tables 4.2.6.8 and 6.1.1.4'

loop_
_geom_angle_atom_site_label_1
_geom_angle_atom_site_label_2
_geom_angle_atom_site_label_3
_geom_angle
C2 C1 C6 122.3(4)
C2 C1 N1 119.1(4)
C6 C1 N1 118.6(4)
C3 C2 C1 118.7(4)
C3 C2 H2 120.6
C1 C2 H2 120.6
C2 C3 C4 119.4(5)
C2 C3 H3 120.3
C4 C3 H3 120.3
C5 C4 C3 121.2(4)
C5 C4 S1 120.0(3)
C3 C4 S1 118.7(3)
C4 C5 C6 119.5(4)
C4 C5 H5 120.3
C6 C5 H5 120.3
C1 C6 C5 118.9(4)
C1 C6 H6 120.5
C5 C6 H6 120.5
C12 C7 C8 122.6(6)
C12 C7 N2 119.0(6)
C8 C7 N2 118.5(6)
C7 C8 C9 118.7(5)
C7 C8 H8 120.6
C9 C8 H8 120.6
C10 C9 C8 119.6(5)
C10 C9 H9 120.2
C8 C9 H9 120.2
C9 C10 C11 120.0(5)
C9 C10 S2 120.7(4)
C11 C10 S2 119.3(4)
C12 C11 C10 119.5(5)
C12 C11 H11 120.3
C10 C11 H11 120.3
C7 C12 C11 119.5(5)
C7 C12 H12 120.2
C11 C12 H12 120.2
C14 C13 C18 121.8(4)
C14 C13 N3 117.6(4)
C18 C13 N3 120.5(4)
C13 C14 C15 120.3(4)
C13 C14 H14 119.9
C15 C14 H14 119.9
C14 C15 C16 120.6(5)
C14 C15 H15 119.7
C16 C15 H15 119.7
C17 C16 C15 117.3(4)
C17 C16 C20 121.6(4)
C15 C16 C20 121.1(4)
C18 C17 C16 123.3(4)
C18 C17 H17 118.4
C16 C17 H17 118.4
C17 C18 C13 116.7(4)
C17 C18 C19 120.7(4)
C13 C18 C19 122.6(4)
C18 C19 H19A 109.5
C18 C19 H19B 109.5
H19A C19 H19B 109.5
C18 C19 H19C 109.5
H19A C19 H19C 109.5
H19B C19 H19C 109.5
C26 C20 C21 117.9(4)
C26 C20 C16 121.3(4)
C21 C20 C16 120.8(4)
C22 C21 C20 120.3(4)
C22 C21 H21 119.8
C20 C21 H21 119.8
C23 C22 C21 120.3(4)
C23 C22 H22 119.9
C21 C22 H22 119.9
C22 C23 C24 122.0(4)
C22 C23 N4 118.1(4)
C24 C23 N4 119.9(4)
C23 C24 C26 116.5(4)
C23 C24 C25 123.2(4)
C26 C24 C25 120.2(4)
C24 C25 H25A 109.5
C24 C25 H25B 109.5
H25A C25 H25B 109.5
C24 C25 H25C 109.5
H25A C25 H25C 109.5
H25B C25 H25C 109.5
C20 C26 C24 122.9(4)
C20 C26 H26 118.5
C24 C26 H26 118.5
O11 C27 H27A 109.5
O11 C27 H27B 109.5
H27A C27 H27B 109.5
O11 C27 H27C 109.5
H27A C27 H27C 109.5
H27B C27 H27C 109.5
O1 N1 O2 123.3(5)
O1 N1 C1 118.8(4)
O2 N1 C1 117.8(5)
O6 N2 O7 123.7(7)
O6 N2 C7 118.2(7)
O7 N2 C7 118.1(7)
C13 N3 H3A 109.5
C13 N3 H3B 109.5
H3A N3 H3B 109.5
C13 N3 H3C 109.5
H3A N3 H3C 109.5
H3B N3 H3C 109.5
C23 N4 H4A 109.5
C23 N4 H4B 109.5
H4A N4 H4B 109.5
C23 N4 H4C 109.5
H4A N4 H4C 109.5
H4B N4 H4C 109.5
C27 O11 H11A 109.5
O4 S1 O3 114.2(2)
O4 S1 O5 112.7(3)
O3 S1 O5 111.0(2)
O4 S1 C4 107.2(2)
O3 S1 C4 107.0(2)
O5 S1 C4 104.0(2)
O9 S2 O8 114.7(3)
O9 S2 O10 114.5(3)
O8 S2 O10 110.5(3)
O9 S2 C10 105.8(2)
O8 S2 C10 105.7(2)
O10 S2 C10 104.5(3)

loop_
_geom_bond_atom_site_label_1
_geom_bond_atom_site_label_2
_geom_bond_distance
C1 C2 1.375(7)
C1 C6 1.376(7)
C1 N1 1.469(6)
C2 C3 1.371(7)
C2 H2 0.9300
C3 C4 1.394(6)
C3 H3 0.9300
C4 C5 1.370(6)
C4 S1 1.781(4)
C5 C6 1.377(7)
C5 H5 0.9300
C6 H6 0.9300
C7 C12 1.358(9)
C7 C8 1.364(8)
C7 N2 1.470(8)
C8 C9 1.392(9)
C8 H8 0.9300
C9 C10 1.381(7)
C9 H9 0.9300
C10 C11 1.398(7)
C10 S2 1.769(5)
C11 C12 1.373(8)
C11 H11 0.9300
C12 H12 0.9300
C13 C14 1.366(7)
C13 C18 1.391(6)
C13 N3 1.468(6)
C14 C15 1.375(7)
C14 H14 0.9300
C15 C16 1.396(7)
C15 H15 0.9300
C16 C17 1.389(7)
C16 C20 1.489(6)
C17 C18 1.387(6)
C17 H17 0.9300
C18 C19 1.513(7)
C19 H19A 0.9600
C19 H19B 0.9600
C19 H19C 0.9600
C20 C26 1.382(6)
C20 C21 1.391(7)
C21 C22 1.374(7)
C21 H21 0.9300
C22 C23 1.372(6)
C22 H22 0.9300
C23 C24 1.379(6)
C23 N4 1.465(5)
C24 C26 1.400(6)
C24 C25 1.502(6)
C25 H25A 0.9600
C25 H25B 0.9600
C25 H25C 0.9600
C26 H26 0.9300
C27 O11 1.379(9)
C27 H27A 0.9600
C27 H27B 0.9600
C27 H27C 0.9600
N1 O1 1.213(6)
N1 O2 1.220(6)
N2 O6 1.201(8)
N2 O7 1.231(8)
N3 H3A 0.8900
N3 H3B 0.8900
N3 H3C 0.8900
N4 H4A 0.8900
N4 H4B 0.8900
N4 H4C 0.8900
O3 S1 1.441(3)
O4 S1 1.434(4)
O5 S1 1.452(4)
O8 S2 1.441(4)
O9 S2 1.419(4)
O10 S2 1.442(4)
O11 H11A 0.8200

loop_
_geom_torsion_atom_site_label_1
_geom_torsion_atom_site_label_2
_geom_torsion_atom_site_label_3
_geom_torsion_atom_site_label_4
_geom_torsion
C6 C1 C2 C3 -1.4(8)
N1 C1 C2 C3 178.5(5)
C1 C2 C3 C4 -0.5(8)
C2 C3 C4 C5 2.2(8)
C2 C3 C4 S1 -174.0(4)
C3 C4 C5 C6 -2.0(7)
S1 C4 C5 C6 174.1(4)
C2 C1 C6 C5 1.5(8)
N1 C1 C6 C5 -178.3(5)
C4 C5 C6 C1 0.2(7)
C12 C7 C8 C9 2.4(10)
N2 C7 C8 C9 -178.5(6)
C7 C8 C9 C10 -0.2(9)
C8 C9 C10 C11 -2.5(9)
C8 C9 C10 S2 178.9(4)
C9 C10 C11 C12 3.1(9)
S2 C10 C11 C12 -178.3(5)
C8 C7 C12 C11 -1.8(10)
N2 C7 C12 C11 179.1(6)
C10 C11 C12 C7 -1.0(10)
C18 C13 C14 C15 -0.6(7)
N3 C13 C14 C15 178.8(4)
C13 C14 C15 C16 -0.2(8)
C14 C15 C16 C17 1.0(7)
C14 C15 C16 C20 -179.1(4)
C15 C16 C17 C18 -1.0(7)
C20 C16 C17 C18 179.0(4)
C16 C17 C18 C13 0.3(7)
C16 C17 C18 C19 179.3(5)
C14 C13 C18 C17 0.5(7)
N3 C13 C18 C17 -178.9(4)
C14 C13 C18 C19 -178.5(5)
N3 C13 C18 C19 2.1(7)
C17 C16 C20 C26 32.4(7)
C15 C16 C20 C26 -147.5(5)
C17 C16 C20 C21 -147.6(5)
C15 C16 C20 C21 32.5(7)
C26 C20 C21 C22 -0.2(8)
C16 C20 C21 C22 179.8(5)
C20 C21 C22 C23 -0.5(8)
C21 C22 C23 C24 0.4(8)
C21 C22 C23 N4 -177.8(5)
C22 C23 C24 C26 0.4(7)
N4 C23 C24 C26 178.5(4)
C22 C23 C24 C25 -179.9(5)
N4 C23 C24 C25 -1.8(7)
C21 C20 C26 C24 1.1(7)
C16 C20 C26 C24 -178.9(4)
C23 C24 C26 C20 -1.1(7)
C25 C24 C26 C20 179.1(5)
C2 C1 N1 O1 -176.2(5)
C6 C1 N1 O1 3.7(8)
C2 C1 N1 O2 1.3(7)
C6 C1 N1 O2 -178.8(5)
C12 C7 N2 O6 8.5(10)
C8 C7 N2 O6 -170.6(7)
C12 C7 N2 O7 -169.6(6)
C8 C7 N2 O7 11.3(9)
C5 C4 S1 O4 141.2(4)
C3 C4 S1 O4 -42.5(4)
C5 C4 S1 O3 18.3(4)
C3 C4 S1 O3 -165.4(4)
C5 C4 S1 O5 -99.3(4)
C3 C4 S1 O5 77.0(4)
C9 C10 S2 O9 -131.0(5)
C11 C10 S2 O9 50.4(5)
C9 C10 S2 O8 -8.9(5)
C11 C10 S2 O8 172.5(4)
C9 C10 S2 O10 107.8(5)
C11 C10 S2 O10 -70.8(5)
